data_4061240
_journal_name_full Organometallics
_journal_paper_doi 10.1021/om0494014
_journal_year 2004
_chemical_formula_sum 'C39 H50 Cl4 P2 Pt'
_chemical_formula_weight 917.62
_space_group_IT_number 14
_symmetry_cell_setting monoclinic
_symmetry_space_group_name_Hall '-P 2ybc'
_symmetry_space_group_name_H-M 'P 1 21/c 1'
_cell_angle_alpha 90.00
_cell_angle_beta 97.932(2)
_cell_angle_gamma 90.00
_cell_formula_units_Z 4
_cell_length_a 13.0163(18)
_cell_length_b 13.1132(17)
_cell_length_c 23.449(3)
_cell_measurement_temperature 173(2)
_cell_volume 3964.2(9)
_diffrn_ambient_temperature 173(2)
_exptl_crystal_density_diffrn 1.538
_cod_depositor_comments
;
The following automatic conversions were performed:
'_symmetry_cell_setting' value 'Monoclinic' changed to 'monoclinic'
according to '/home/saulius/struct/CIF-dictionaries/cif_core.dic'
dictionary named 'cif_core.dic' version 2.4.1 from 2010-06-29.

Automatic conversion script
Id: cif_fix_enum 1527 2010-12-29 10:47:43Z saulius 
;
_cod_original_sg_symbol_H-M 'P 21/c'
_cod_database_code 4061240

loop_
_symmetry_equiv_pos_as_xyz
'x, y, z'
'-x, y+1/2, -z+1/2'
'-x, -y, -z'
'x, -y-1/2, z-1/2'

loop_
_atom_site_label
_atom_site_type_symbol
_atom_site_fract_x
_atom_site_fract_y
_atom_site_fract_z
_atom_site_U_iso_or_equiv
_atom_site_adp_type
_atom_site_occupancy
_atom_site_symmetry_multiplicity
_atom_site_calc_flag
_atom_site_refinement_flags
_atom_site_disorder_assembly
_atom_site_disorder_group
Pt1 Pt 0.256013(18) 0.287029(18) 0.777454(11) 0.02044(7) Uani 1 1 d . . .
Cl1 Cl 0.14885(12) 0.18325(11) 0.71210(7) 0.0306(4) Uani 1 1 d . . .
Cl2 Cl 0.31729(12) 0.37655(12) 0.70104(7) 0.0303(4) Uani 1 1 d . . .
P1 P 0.21138(11) 0.19365(11) 0.85014(7) 0.0222(4) Uani 1 1 d . . .
P2 P 0.34243(12) 0.39061(12) 0.84328(7) 0.0215(4) Uani 1 1 d . . .
C1 C 0.2416(4) 0.2736(4) 0.9142(2) 0.0219(14) Uani 1 1 d . . .
H1A H 0.1873 0.3264 0.9149 0.026 Uiso 1 1 calc R . .
H1B H 0.2435 0.2314 0.9494 0.026 Uiso 1 1 calc R . .
C2 C 0.3457(4) 0.3237(4) 0.9130(3) 0.0224(14) Uani 1 1 d . . .
H2A H 0.4012 0.2716 0.9172 0.027 Uiso 1 1 calc R . .
H2B H 0.3599 0.3729 0.9451 0.027 Uiso 1 1 calc R . .
C101 C 0.2947(4) 0.0792(4) 0.8605(3) 0.0248(15) Uani 1 1 d . . .
C102 C 0.3454(5) 0.0532(4) 0.8139(3) 0.0290(16) Uani 1 1 d . . .
H102 H 0.3316 0.0911 0.7792 0.035 Uiso 1 1 calc R . .
C103 C 0.4150(5) -0.0263(5) 0.8172(3) 0.0337(17) Uani 1 1 d . . .
H103 H 0.4470 -0.0442 0.7845 0.040 Uiso 1 1 calc R . .
C104 C 0.4381(5) -0.0794(5) 0.8674(3) 0.0374(18) Uani 1 1 d . . .
H104 H 0.4883 -0.1325 0.8704 0.045 Uiso 1 1 calc R . .
C105 C 0.3882(5) -0.0556(5) 0.9135(3) 0.0374(18) Uani 1 1 d . . .
H105 H 0.4045 -0.0936 0.9480 0.045 Uiso 1 1 calc R . .
C106 C 0.3145(5) 0.0221(4) 0.9119(3) 0.0291(16) Uani 1 1 d . . .
C107 C 0.2600(5) 0.0355(5) 0.9648(3) 0.0346(17) Uani 1 1 d . . .
H107 H 0.2042 0.0876 0.9551 0.042 Uiso 1 1 calc R . .
C108 C 0.2073(5) -0.0641(5) 0.9812(3) 0.049(2) Uani 1 1 d . . .
H10A H 0.1616 -0.0899 0.9476 0.074 Uiso 1 1 calc R . .
H10B H 0.1665 -0.0502 1.0124 0.074 Uiso 1 1 calc R . .
H10C H 0.2606 -0.1152 0.9939 0.074 Uiso 1 1 calc R . .
C109 C 0.3333(6) 0.0757(5) 1.0163(3) 0.047(2) Uani 1 1 d . . .
H10D H 0.3859 0.0239 1.0289 0.071 Uiso 1 1 calc R . .
H10E H 0.2937 0.0911 1.0479 0.071 Uiso 1 1 calc R . .
H10F H 0.3674 0.1379 1.0053 0.071 Uiso 1 1 calc R . .
C110 C 0.0779(4) 0.1498(4) 0.8478(2) 0.0207(14) Uani 1 1 d . . .
C111 C 0.0587(5) 0.0449(5) 0.8476(3) 0.0299(16) Uani 1 1 d . . .
H111 H 0.1148 -0.0013 0.8470 0.036 Uiso 1 1 calc R . .
C112 C -0.0394(5) 0.0075(5) 0.8483(3) 0.0332(17) Uani 1 1 d . . .
H112 H -0.0512 -0.0640 0.8481 0.040 Uiso 1 1 calc R . .
C113 C -0.1202(5) 0.0736(5) 0.8493(3) 0.0363(18) Uani 1 1 d . . .
H113 H -0.1880 0.0482 0.8512 0.044 Uiso 1 1 calc R . .
C114 C -0.1031(5) 0.1778(5) 0.8475(3) 0.0391(19) Uani 1 1 d . . .
H114 H -0.1601 0.2229 0.8480 0.047 Uiso 1 1 calc R . .
C115 C -0.0056(4) 0.2182(5) 0.8452(3) 0.0283(14) Uani 1 1 d . . .
C116 C 0.0042(5) 0.3334(5) 0.8371(3) 0.0309(17) Uani 1 1 d . . .
H116 H 0.0790 0.3485 0.8353 0.037 Uiso 1 1 calc R . .
C117 C -0.0570(5) 0.3668(5) 0.7799(3) 0.0413(19) Uani 1 1 d . . .
H11A H -0.1305 0.3507 0.7797 0.062 Uiso 1 1 calc R . .
H11B H -0.0308 0.3307 0.7483 0.062 Uiso 1 1 calc R . .
H11C H -0.0488 0.4404 0.7750 0.062 Uiso 1 1 calc R . .
C118 C -0.0277(5) 0.3942(5) 0.8879(3) 0.045(2) Uani 1 1 d . . .
H11D H -0.0230 0.4674 0.8801 0.067 Uiso 1 1 calc R . .
H11E H 0.0188 0.3772 0.9231 0.067 Uiso 1 1 calc R . .
H11F H -0.0992 0.3769 0.8928 0.067 Uiso 1 1 calc R . .
C201 C 0.4751(4) 0.4283(4) 0.8378(3) 0.0211(14) Uani 1 1 d . . .
C202 C 0.4979(5) 0.5324(4) 0.8345(3) 0.0270(15) Uani 1 1 d . . .
H202 H 0.4428 0.5804 0.8322 0.032 Uiso 1 1 calc R . .
C203 C 0.5981(5) 0.5673(5) 0.8345(3) 0.0314(16) Uani 1 1 d . . .
H203 H 0.6120 0.6382 0.8323 0.038 Uiso 1 1 calc R . .
C204 C 0.6770(5) 0.4975(5) 0.8376(3) 0.0328(17) Uani 1 1 d . . .
H204 H 0.7466 0.5203 0.8388 0.039 Uiso 1 1 calc R . .
C205 C 0.6566(5) 0.3955(5) 0.8389(3) 0.0312(16) Uani 1 1 d . . .
H205 H 0.7127 0.3488 0.8405 0.037 Uiso 1 1 calc R . .
C206 C 0.5559(4) 0.3572(4) 0.8381(3) 0.0234(14) Uani 1 1 d . . .
C207 C 0.5408(5) 0.2427(4) 0.8358(3) 0.0253(15) Uani 1 1 d . . .
H207 H 0.4649 0.2288 0.8339 0.030 Uiso 1 1 calc R . .
C208 C 0.5758(5) 0.2002(5) 0.7803(3) 0.0379(17) Uani 1 1 d . . .
H20A H 0.5362 0.2333 0.7467 0.057 Uiso 1 1 calc R . .
H20B H 0.5637 0.1265 0.7782 0.057 Uiso 1 1 calc R . .
H20C H 0.6499 0.2139 0.7806 0.057 Uiso 1 1 calc R . .
C209 C 0.5962(5) 0.1877(4) 0.8885(3) 0.0344(17) Uani 1 1 d . . .
H20D H 0.6714 0.1959 0.8899 0.052 Uiso 1 1 calc R . .
H20E H 0.5786 0.1150 0.8861 0.052 Uiso 1 1 calc R . .
H20F H 0.5744 0.2168 0.9234 0.052 Uiso 1 1 calc R . .
C210 C 0.2685(4) 0.5080(4) 0.8504(3) 0.0219(14) Uani 1 1 d . . .
C211 C 0.1874(5) 0.5272(4) 0.8060(3) 0.0274(15) Uani 1 1 d . . .
H211 H 0.1769 0.4812 0.7744 0.033 Uiso 1 1 calc R . .
C212 C 0.1221(5) 0.6098(5) 0.8061(3) 0.0361(17) Uani 1 1 d . . .
H212 H 0.0676 0.6206 0.7753 0.043 Uiso 1 1 calc R . .
C213 C 0.1376(5) 0.6759(5) 0.8516(3) 0.045(2) Uani 1 1 d . . .
H213 H 0.0928 0.7329 0.8526 0.054 Uiso 1 1 calc R . .
C214 C 0.2172(5) 0.6609(5) 0.8959(3) 0.0416(19) Uani 1 1 d . . .
H214 H 0.2260 0.7077 0.9271 0.050 Uiso 1 1 calc R . .
C215 C 0.2859(5) 0.5781(5) 0.8961(3) 0.0297(16) Uani 1 1 d . . .
C216 C 0.3741(5) 0.5720(4) 0.9466(3) 0.0319(17) Uani 1 1 d . . .
H216 H 0.4212 0.5151 0.9386 0.038 Uiso 1 1 calc R . .
C217 C 0.4381(5) 0.6699(4) 0.9530(3) 0.0429(19) Uani 1 1 d . . .
H21A H 0.4575 0.6892 0.9156 0.064 Uiso 1 1 calc R . .
H21B H 0.5009 0.6587 0.9806 0.064 Uiso 1 1 calc R . .
H21C H 0.3969 0.7246 0.9671 0.064 Uiso 1 1 calc R . .
C218 C 0.3330(6) 0.5481(5) 1.0030(3) 0.048(2) Uani 1 1 d . . .
H21D H 0.2824 0.6001 1.0103 0.072 Uiso 1 1 calc R . .
H21E H 0.3906 0.5478 1.0347 0.072 Uiso 1 1 calc R . .
H21F H 0.2995 0.4810 1.0003 0.072 Uiso 1 1 calc R . .
C99 C 0.1135(8) 0.2498(8) 1.0729(4) 0.105(4) Uani 1 1 d . . .
H99A H 0.0652 0.2700 1.1000 0.126 Uiso 1 1 calc R . .
H99B H 0.1670 0.2052 1.0941 0.126 Uiso 1 1 calc R . .
Cl99 Cl 0.04573(19) 0.18061(18) 1.01804(11) 0.0810(8) Uani 1 1 d . . .
Cl98 Cl 0.1704(4) 0.3530(3) 1.05250(14) 0.215(3) Uani 1 1 d . . .

loop_
_atom_site_aniso_label
_atom_site_aniso_U_11
_atom_site_aniso_U_22
_atom_site_aniso_U_33
_atom_site_aniso_U_23
_atom_site_aniso_U_13
_atom_site_aniso_U_12
Pt1 0.01597(11) 0.02204(12) 0.02298(13) 0.00017(14) 0.00154(8) 0.00067(13)
Cl1 0.0269(9) 0.0337(10) 0.0300(9) -0.0082(7) 0.0002(7) -0.0048(7)
Cl2 0.0293(9) 0.0346(9) 0.0278(9) 0.0064(8) 0.0067(7) -0.0009(7)
P1 0.0179(8) 0.0227(9) 0.0261(9) -0.0019(8) 0.0031(7) -0.0009(7)
P2 0.0161(8) 0.0226(9) 0.0251(10) 0.0030(8) 0.0002(7) -0.0005(7)
C1 0.022(3) 0.019(3) 0.023(3) 0.000(3) -0.003(3) 0.001(3)
C2 0.021(3) 0.023(3) 0.023(4) 0.000(3) 0.001(3) 0.007(3)
C101 0.019(3) 0.022(3) 0.032(4) 0.003(3) -0.001(3) 0.000(3)
C102 0.030(4) 0.024(4) 0.034(4) 0.002(3) 0.007(3) 0.000(3)
C103 0.038(4) 0.025(4) 0.038(5) -0.002(3) 0.008(4) -0.003(3)
C104 0.030(4) 0.028(4) 0.055(5) 0.005(4) 0.011(4) 0.008(3)
C105 0.033(4) 0.030(4) 0.049(5) 0.016(4) 0.002(4) -0.001(3)
C106 0.024(4) 0.026(4) 0.037(4) 0.003(3) 0.001(3) 0.002(3)
C107 0.032(4) 0.030(4) 0.042(5) 0.006(3) 0.006(4) 0.002(3)
C108 0.044(5) 0.047(5) 0.059(6) 0.017(4) 0.017(4) 0.000(4)
C109 0.055(5) 0.050(5) 0.034(5) 0.003(4) -0.002(4) -0.002(4)
C110 0.020(3) 0.027(4) 0.013(3) 0.000(3) -0.003(3) -0.004(3)
C111 0.021(4) 0.034(4) 0.035(4) -0.005(3) 0.004(3) -0.001(3)
C112 0.037(4) 0.027(4) 0.036(4) 0.000(3) 0.001(3) -0.010(3)
C113 0.020(4) 0.050(5) 0.040(5) 0.004(4) 0.008(3) -0.010(3)
C114 0.022(4) 0.041(4) 0.056(5) 0.000(4) 0.009(4) 0.004(3)
C115 0.021(3) 0.035(4) 0.029(4) -0.002(4) 0.006(3) 0.000(3)
C116 0.018(4) 0.032(4) 0.043(5) 0.001(3) 0.003(3) 0.003(3)
C117 0.033(4) 0.038(4) 0.052(5) 0.002(4) 0.004(4) 0.000(3)
C118 0.032(4) 0.047(5) 0.056(5) -0.011(4) 0.007(4) 0.003(3)
C201 0.019(3) 0.025(3) 0.020(4) 0.000(3) 0.006(3) -0.001(3)
C202 0.026(4) 0.027(4) 0.029(4) 0.003(3) 0.008(3) 0.002(3)
C203 0.031(4) 0.040(4) 0.023(4) 0.005(3) 0.002(3) -0.003(3)
C204 0.018(4) 0.038(4) 0.042(5) 0.001(4) 0.001(3) -0.013(3)
C205 0.019(3) 0.041(4) 0.033(4) 0.004(3) 0.000(3) 0.004(3)
C206 0.020(3) 0.025(4) 0.024(4) -0.001(3) -0.001(3) -0.001(3)
C207 0.018(3) 0.022(3) 0.036(4) -0.004(3) 0.004(3) -0.001(2)
C208 0.035(4) 0.033(4) 0.046(5) -0.008(4) 0.008(3) -0.003(3)
C209 0.038(4) 0.022(4) 0.042(4) 0.002(3) 0.002(3) 0.003(3)
C210 0.019(3) 0.024(3) 0.022(4) 0.003(3) -0.002(3) 0.002(3)
C211 0.025(4) 0.029(4) 0.026(4) -0.003(3) -0.003(3) -0.001(3)
C212 0.028(4) 0.037(4) 0.040(5) 0.003(4) -0.005(3) 0.009(3)
C213 0.041(5) 0.042(5) 0.048(5) -0.007(4) -0.003(4) 0.021(4)
C214 0.051(5) 0.039(4) 0.033(4) -0.006(4) -0.003(4) 0.014(4)
C215 0.025(4) 0.027(4) 0.035(4) -0.001(3) -0.003(3) 0.007(3)
C216 0.035(4) 0.022(4) 0.036(4) -0.002(3) -0.003(3) 0.001(3)
C217 0.053(5) 0.028(4) 0.041(5) -0.009(4) -0.014(4) 0.000(3)
C218 0.062(5) 0.050(5) 0.029(4) -0.001(4) -0.001(4) 0.012(4)
C99 0.110(9) 0.140(10) 0.069(7) -0.017(7) 0.025(7) -0.043(7)
Cl99 0.0769(17) 0.0931(19) 0.0768(17) -0.0185(14) 0.0245(14) -0.0329(13)
Cl98 0.381(6) 0.207(4) 0.078(2) -0.070(3) 0.101(3) -0.224(4)

loop_
_geom_bond_atom_site_label_1
_geom_bond_atom_site_label_2
_geom_bond_distance
_geom_bond_site_symmetry_2
_geom_bond_publ_flag
Pt1 P2 2.2391(17) . ?
Pt1 P1 2.2395(16) . ?
Pt1 Cl1 2.3571(15) . ?
Pt1 Cl2 2.3706(15) . ?
P1 C110 1.824(6) . ?
P1 C1 1.830(6) . ?
P1 C101 1.847(6) . ?
P2 C201 1.818(6) . ?
P2 C210 1.836(6) . ?
P2 C2 1.850(6) . ?
C1 C2 1.510(7) . ?
C101 C102 1.395(8) . ?
C101 C106 1.412(8) . ?
C102 C103 1.376(8) . ?
C103 C104 1.365(9) . ?
C104 C105 1.372(9) . ?
C105 C106 1.396(8) . ?
C106 C107 1.522(8) . ?
C107 C109 1.527(9) . ?
C107 C108 1.548(8) . ?
C110 C111 1.399(8) . ?
C110 C115 1.403(8) . ?
C111 C112 1.371(8) . ?
C112 C113 1.365(8) . ?
C113 C114 1.386(8) . ?
C114 C115 1.383(8) . ?
C115 C116 1.531(8) . ?
C116 C117 1.526(9) . ?
C116 C118 1.537(8) . ?
C201 C202 1.401(8) . ?
C201 C206 1.405(8) . ?
C202 C203 1.382(8) . ?
C203 C204 1.370(8) . ?
C204 C205 1.365(8) . ?
C205 C206 1.402(8) . ?
C206 C207 1.514(8) . ?
C207 C209 1.524(8) . ?
C207 C208 1.541(8) . ?
C210 C211 1.399(8) . ?
C210 C215 1.406(8) . ?
C211 C212 1.378(8) . ?
C212 C213 1.367(9) . ?
C213 C214 1.377(9) . ?
C214 C215 1.405(8) . ?
C215 C216 1.534(9) . ?
C216 C217 1.526(8) . ?
C216 C218 1.527(9) . ?
C99 Cl98 1.646(9) . ?
C99 Cl99 1.715(10) . ?
